data_7205814
loop_
_publ_author_name
'Zhang, Wen-Hua'
'Sulaiman, Norlela Binte'
'Tio, P. X. Shaun'
'Hor, T. S. Andy'

_publ_section_title
;
 Nuclearity growth towards Ni(ii) cubane in self-assembly with
 2-hydroxymethyl pyridine (hmpH) and 5-ethoxycarbonyl-2-hydroxymethyl
 pyridine (5-ehmpH)
;
_journal_issue 8
_journal_name_full CrystEngComm
_journal_page_first 2915
_journal_paper_doi 10.1039/c0ce00831a
_journal_volume 13
_journal_year 2011
_chemical_formula_sum 'C32 H36 N4 Ni4 O12'
_chemical_formula_weight 903.49
_chemical_name_systematic
;
?
;
_space_group_IT_number 15
_symmetry_cell_setting monoclinic
_symmetry_space_group_name_Hall '-C 2yc'
_symmetry_space_group_name_H-M 'C 1 2/c 1'
_atom_sites_solution_hydrogens geom
_atom_sites_solution_primary direct
_atom_sites_solution_secondary difmap
_audit_creation_method SHELXL-97
_cell_angle_alpha 90.00
_cell_angle_beta 105.2340(10)
_cell_angle_gamma 90.00
_cell_formula_units_Z 4
_cell_length_a 17.2034(8)
_cell_length_b 12.6231(7)
_cell_length_c 16.8913(9)
_cell_measurement_reflns_used 5210
_cell_measurement_temperature 100(2)
_cell_measurement_theta_max 27.52
_cell_measurement_theta_min 2.50
_cell_volume 3539.2(3)
_computing_cell_refinement 'Bruker SMART'
_computing_data_collection 'Bruker SMART'
_computing_data_reduction 'Bruker SAINT'
_computing_molecular_graphics 'Bruker SHELXTL'
_computing_publication_material 'Bruker SHELXTL'
_computing_structure_refinement 'SHELXL-97 (Sheldrick, 1997)'
_computing_structure_solution 'SHELXS-97 (Sheldrick, 1990)'
_diffrn_ambient_temperature 100(2)
_diffrn_measured_fraction_theta_full 1.000
_diffrn_measured_fraction_theta_max 1.000
_diffrn_measurement_device_type 'CCD area detector'
_diffrn_measurement_method 'phi and omega scans'
_diffrn_radiation_monochromator graphite
_diffrn_radiation_source 'fine-focus sealed tube'
_diffrn_radiation_type MoK\a
_diffrn_radiation_wavelength 0.71073
_diffrn_reflns_av_R_equivalents 0.0281
_diffrn_reflns_av_sigmaI/netI 0.0310
_diffrn_reflns_limit_h_max 15
_diffrn_reflns_limit_h_min -22
_diffrn_reflns_limit_k_max 16
_diffrn_reflns_limit_k_min -12
_diffrn_reflns_limit_l_max 21
_diffrn_reflns_limit_l_min -21
_diffrn_reflns_number 12360
_diffrn_reflns_theta_full 27.50
_diffrn_reflns_theta_max 27.50
_diffrn_reflns_theta_min 2.03
_exptl_absorpt_coefficient_mu 2.163
_exptl_absorpt_correction_T_max 0.7235
_exptl_absorpt_correction_T_min 0.6716
_exptl_absorpt_correction_type multi-scan
_exptl_absorpt_process_details 'Sadabs, (Sheldrick 2001)'
_exptl_crystal_colour Green
_exptl_crystal_density_diffrn 1.696
_exptl_crystal_density_meas ?
_exptl_crystal_density_method 'not measured'
_exptl_crystal_description Block
_exptl_crystal_F_000 1856
_exptl_crystal_size_max 0.20
_exptl_crystal_size_mid 0.20
_exptl_crystal_size_min 0.16
_refine_diff_density_max 0.761
_refine_diff_density_min -0.285
_refine_diff_density_rms 0.102
_refine_ls_extinction_method none
_refine_ls_goodness_of_fit_ref 1.060
_refine_ls_hydrogen_treatment constr
_refine_ls_matrix_type full
_refine_ls_number_parameters 237
_refine_ls_number_reflns 4067
_refine_ls_number_restraints 0
_refine_ls_restrained_S_all 1.060
_refine_ls_R_factor_all 0.0362
_refine_ls_R_factor_gt 0.0314
_refine_ls_shift/su_max 0.001
_refine_ls_shift/su_mean 0.000
_refine_ls_structure_factor_coef Fsqd
_refine_ls_weighting_details 'calc w=1/[\s^2^(Fo^2^)+(0.0494P)^2^+1.6260P] where P=(Fo^2^+2Fc^2^)/3'
_refine_ls_weighting_scheme calc
_refine_ls_wR_factor_gt 0.0803
_refine_ls_wR_factor_ref 0.0827
_reflns_number_gt 3617
_reflns_number_total 4067
_reflns_threshold_expression >2sigma(I)
_cod_data_source_file c0ce00831a.txt
_cod_data_source_block Ni4(hmp)4(OAc)4
_cod_depositor_comments
;
The following automatic conversions were performed:
'_symmetry_cell_setting' value 'Monoclinic' changed to 'monoclinic'
according to '/home/saulius/struct/CIF-dictionaries/cif_core.dic'
dictionary named 'cif_core.dic' version 2.4.1 from
2010-06-29.

'_exptl_absorpt_correction_type' value 'Multi-scan' changed
to 'multi-scan' according to
'/home/saulius/struct/CIF-dictionaries/cif_core.dic' dictionary named
'cif_core.dic' version 2.4.1 from 2010-06-29.

Automatic conversion script
Id: cif_fix_enum 1555 2011-01-17 13:19:09Z saulius 

The following automatic conversions were performed:

'_exptl_crystal_density_meas' value 'Not Measured' was changed to '?'
- the value is perceived as not measured.

Automatic conversion script
Id: cif_fix_values 3008 2015-01-20 13:52:24Z robertas 
;
_cod_original_sg_symbol_H-M C2/c
_cod_database_code 7205814

loop_
_symmetry_equiv_pos_as_xyz
'x, y, z'
'-x, y, -z+1/2'
'x+1/2, y+1/2, z'
'-x+1/2, y+1/2, -z+1/2'
'-x, -y, -z'
'x, -y, z-1/2'
'-x+1/2, -y+1/2, -z'
'x+1/2, -y+1/2, z-1/2'

loop_
_atom_site_label
_atom_site_type_symbol
_atom_site_fract_x
_atom_site_fract_y
_atom_site_fract_z
_atom_site_U_iso_or_equiv
_atom_site_adp_type
_atom_site_occupancy
_atom_site_symmetry_multiplicity
_atom_site_calc_flag
_atom_site_refinement_flags
_atom_site_disorder_assembly
_atom_site_disorder_group
Ni1 Ni 0.518967(15) 0.72917(2) 0.349036(15) 0.01496(9) Uani 1 1 d . . .
Ni2 Ni 0.403826(14) 0.58368(2) 0.241909(15) 0.01508(9) Uani 1 1 d . . .
O1 O 0.57586(9) 0.74089(11) 0.25879(8) 0.0157(3) Uani 1 1 d . . .
O2 O 0.51020(8) 0.57093(11) 0.32744(8) 0.0157(3) Uani 1 1 d . . .
O3 O 0.43889(9) 0.72468(12) 0.41771(9) 0.0195(3) Uani 1 1 d . . .
O4 O 0.34432(8) 0.62187(12) 0.33354(9) 0.0196(3) Uani 1 1 d . . .
O5 O 0.62512(9) 0.69179(12) 0.43636(8) 0.0205(3) Uani 1 1 d . . .
O6 O 0.68597(9) 0.58625(12) 0.36207(9) 0.0219(3) Uani 1 1 d . . .
N1 N 0.54563(10) 0.88763(14) 0.35793(10) 0.0179(3) Uani 1 1 d . . .
N2 N 0.39670(10) 0.42887(14) 0.27318(10) 0.0177(4) Uani 1 1 d . . .
C1 C 0.51751(13) 0.96233(18) 0.39978(13) 0.0223(4) Uani 1 1 d . . .
H1 H 0.4801 0.9424 0.4296 0.027 Uiso 1 1 calc R . .
C2 C 0.54105(15) 1.06726(18) 0.40102(14) 0.0278(5) Uani 1 1 d . . .
H2 H 0.5206 1.1185 0.4315 0.033 Uiso 1 1 calc R . .
C3 C 0.59503(15) 1.09597(18) 0.35689(15) 0.0281(5) Uani 1 1 d . . .
H3 H 0.6116 1.1677 0.3559 0.034 Uiso 1 1 calc R . .
C4 C 0.62463(14) 1.01926(19) 0.31421(13) 0.0249(5) Uani 1 1 d . . .
H4 H 0.6619 1.0375 0.2837 0.030 Uiso 1 1 calc R . .
C5 C 0.59925(12) 0.91502(17) 0.31646(12) 0.0185(4) Uani 1 1 d . . .
C6 C 0.63055(12) 0.82548(17) 0.27398(12) 0.0184(4) Uani 1 1 d . . .
H6A H 0.6390 0.8512 0.2215 0.022 Uiso 1 1 calc R . .
H6B H 0.6831 0.8009 0.3089 0.022 Uiso 1 1 calc R . .
C7 C 0.33887(12) 0.35881(17) 0.23796(13) 0.0206(4) Uani 1 1 d . . .
H7 H 0.3051 0.3739 0.1849 0.025 Uiso 1 1 calc R . .
C8 C 0.32695(13) 0.26592(18) 0.27626(14) 0.0231(5) Uani 1 1 d . . .
H8 H 0.2863 0.2172 0.2498 0.028 Uiso 1 1 calc R . .
C9 C 0.37537(14) 0.24533(18) 0.35393(15) 0.0262(5) Uani 1 1 d . . .
H9 H 0.3673 0.1830 0.3823 0.031 Uiso 1 1 calc R . .
C10 C 0.43601(13) 0.31655(18) 0.39026(13) 0.0226(4) Uani 1 1 d . . .
H10 H 0.4703 0.3033 0.4433 0.027 Uiso 1 1 calc R . .
C11 C 0.44529(12) 0.40737(16) 0.34734(12) 0.0178(4) Uani 1 1 d . . .
C12 C 0.50864(13) 0.49053(17) 0.38385(12) 0.0198(4) Uani 1 1 d . . .
H12A H 0.4968 0.5216 0.4332 0.024 Uiso 1 1 calc R . .
H12B H 0.5623 0.4564 0.4009 0.024 Uiso 1 1 calc R . .
C13 C 0.37074(12) 0.67888(17) 0.39588(12) 0.0194(4) Uani 1 1 d . . .
C14 C 0.31619(14) 0.6963(2) 0.45136(14) 0.0286(5) Uani 1 1 d . . .
H14A H 0.2649 0.6598 0.4287 0.043 Uiso 1 1 calc R . .
H14B H 0.3064 0.7724 0.4554 0.043 Uiso 1 1 calc R . .
H14C H 0.3419 0.6681 0.5060 0.043 Uiso 1 1 calc R . .
C15 C 0.67926(12) 0.62817(17) 0.42850(12) 0.0202(4) Uani 1 1 d . . .
C16 C 0.74352(14) 0.5994(2) 0.50524(14) 0.0301(5) Uani 1 1 d . . .
H16A H 0.7827 0.6572 0.5196 0.045 Uiso 1 1 calc R . .
H16B H 0.7710 0.5346 0.4955 0.045 Uiso 1 1 calc R . .
H16C H 0.7186 0.5876 0.5504 0.045 Uiso 1 1 calc R . .

loop_
_atom_site_aniso_label
_atom_site_aniso_U_11
_atom_site_aniso_U_22
_atom_site_aniso_U_33
_atom_site_aniso_U_23
_atom_site_aniso_U_13
_atom_site_aniso_U_12
Ni1 0.01430(14) 0.01676(15) 0.01364(14) -0.00058(9) 0.00337(10) -0.00116(9)
Ni2 0.01283(14) 0.01666(15) 0.01463(14) 0.00092(9) 0.00162(10) -0.00055(9)
O1 0.0147(6) 0.0166(7) 0.0158(7) -0.0015(5) 0.0040(5) -0.0022(5)
O2 0.0153(7) 0.0166(7) 0.0141(6) 0.0013(5) 0.0017(5) 0.0001(5)
O3 0.0183(7) 0.0239(8) 0.0173(7) -0.0005(6) 0.0063(6) -0.0014(6)
O4 0.0171(7) 0.0215(8) 0.0208(7) 0.0008(6) 0.0059(6) -0.0001(6)
O5 0.0207(7) 0.0208(8) 0.0176(7) -0.0004(6) 0.0008(6) -0.0022(6)
O6 0.0170(7) 0.0231(8) 0.0219(7) -0.0018(6) -0.0016(6) 0.0002(6)
N1 0.0168(8) 0.0197(9) 0.0162(8) 0.0004(7) 0.0025(6) 0.0003(7)
N2 0.0157(8) 0.0194(9) 0.0183(8) 0.0000(7) 0.0048(7) 0.0000(7)
C1 0.0237(11) 0.0237(11) 0.0197(10) -0.0003(8) 0.0062(8) 0.0011(9)
C2 0.0353(13) 0.0204(11) 0.0271(12) -0.0033(9) 0.0071(10) 0.0053(10)
C3 0.0367(13) 0.0170(11) 0.0299(12) -0.0009(9) 0.0075(10) -0.0047(9)
C4 0.0274(11) 0.0221(11) 0.0250(11) 0.0009(9) 0.0066(9) -0.0058(9)
C5 0.0165(9) 0.0198(11) 0.0172(9) 0.0004(8) 0.0010(8) -0.0010(8)
C6 0.0155(9) 0.0188(10) 0.0215(10) -0.0005(8) 0.0062(8) -0.0038(8)
C7 0.0160(10) 0.0227(11) 0.0224(10) -0.0042(8) 0.0040(8) -0.0008(8)
C8 0.0180(10) 0.0189(11) 0.0329(12) -0.0062(9) 0.0076(9) -0.0012(8)
C9 0.0272(12) 0.0197(11) 0.0339(12) 0.0045(9) 0.0115(10) -0.0003(9)
C10 0.0241(11) 0.0208(11) 0.0222(10) 0.0028(8) 0.0049(8) 0.0017(9)
C11 0.0165(9) 0.0183(10) 0.0194(10) -0.0014(8) 0.0061(8) 0.0014(8)
C12 0.0202(10) 0.0197(11) 0.0173(9) 0.0026(8) 0.0006(8) -0.0014(8)
C13 0.0195(10) 0.0201(11) 0.0186(10) 0.0043(8) 0.0050(8) 0.0035(8)
C14 0.0225(11) 0.0372(14) 0.0282(12) -0.0025(10) 0.0105(9) -0.0012(10)
C15 0.0179(10) 0.0185(10) 0.0208(10) 0.0011(8) -0.0011(8) -0.0050(8)
C16 0.0281(12) 0.0296(13) 0.0247(11) -0.0007(9) -0.0068(9) 0.0023(9)

loop_
_atom_type_symbol
_atom_type_description
_atom_type_scat_dispersion_real
_atom_type_scat_dispersion_imag
_atom_type_scat_source
C C 0.0033 0.0016 'International Tables Vol C Tables 4.2.6.8 and 6.1.1.4'
H H 0.0000 0.0000 'International Tables Vol C Tables 4.2.6.8 and 6.1.1.4'
N N 0.0061 0.0033 'International Tables Vol C Tables 4.2.6.8 and 6.1.1.4'
O O 0.0106 0.0060 'International Tables Vol C Tables 4.2.6.8 and 6.1.1.4'
Ni Ni 0.3393 1.1124 'International Tables Vol C Tables 4.2.6.8 and 6.1.1.4'

loop_
_geom_angle_atom_site_label_1
_geom_angle_atom_site_label_2
_geom_angle_atom_site_label_3
_geom_angle
_geom_angle_site_symmetry_1
_geom_angle_site_symmetry_3
_geom_angle_publ_flag
O3 Ni1 O1 166.56(6) . . ?
O3 Ni1 O2 92.63(6) . . ?
O1 Ni1 O2 87.95(6) . . ?
O3 Ni1 N1 99.12(6) . . ?
O1 Ni1 N1 80.82(6) . . ?
O2 Ni1 N1 168.22(6) . . ?
O3 Ni1 O5 100.99(6) . . ?
O1 Ni1 O5 92.44(6) . . ?
O2 Ni1 O5 85.07(6) . . ?
N1 Ni1 O5 91.81(6) . . ?
O3 Ni1 O1 90.48(6) . 2_655 ?
O1 Ni1 O1 76.19(6) . 2_655 ?
O2 Ni1 O1 84.81(5) . 2_655 ?
N1 Ni1 O1 95.88(6) . 2_655 ?
O5 Ni1 O1 165.02(6) . 2_655 ?
O3 Ni1 Ni2 139.04(4) . 2_655 ?
O1 Ni1 Ni2 43.44(4) . 2_655 ?
O2 Ni1 Ni2 46.41(4) . 2_655 ?
N1 Ni1 Ni2 121.82(5) . 2_655 ?
O5 Ni1 Ni2 78.15(4) . 2_655 ?
O1 Ni1 Ni2 86.87(4) 2_655 2_655 ?
O3 Ni1 Ni2 83.42(4) . . ?
O1 Ni1 Ni2 87.88(4) . . ?
O2 Ni1 Ni2 43.11(4) . . ?
N1 Ni1 Ni2 139.00(5) . . ?
O5 Ni1 Ni2 128.16(4) . . ?
O1 Ni1 Ni2 43.13(4) 2_655 . ?
Ni2 Ni1 Ni2 67.126(11) 2_655 . ?
O6 Ni2 O1 94.22(6) 2_655 2_655 ?
O6 Ni2 O2 165.99(6) 2_655 . ?
O1 Ni2 O2 87.52(6) 2_655 . ?
O6 Ni2 N2 99.05(6) 2_655 . ?
O1 Ni2 N2 165.62(6) 2_655 . ?
O2 Ni2 N2 80.96(6) . . ?
O6 Ni2 O2 90.34(6) 2_655 2_655 ?
O1 Ni2 O2 85.66(5) 2_655 2_655 ?
O2 Ni2 O2 75.91(6) . 2_655 ?
N2 Ni2 O2 99.72(6) . 2_655 ?
O6 Ni2 O4 103.06(6) 2_655 . ?
O1 Ni2 O4 84.16(6) 2_655 . ?
O2 Ni2 O4 90.94(6) . . ?
N2 Ni2 O4 87.44(6) . . ?
O2 Ni2 O4 163.70(6) 2_655 . ?
O6 Ni2 Ni1 83.22(4) 2_655 2_655 ?
O1 Ni2 Ni1 43.61(4) 2_655 2_655 ?
O2 Ni2 Ni1 88.54(4) . 2_655 ?
N2 Ni2 Ni1 143.59(5) . 2_655 ?
O2 Ni2 Ni1 43.88(4) 2_655 2_655 ?
O4 Ni2 Ni1 127.75(4) . 2_655 ?
O6 Ni2 Ni1 139.82(4) 2_655 . ?
O1 Ni2 Ni1 45.61(4) 2_655 . ?
O2 Ni2 Ni1 43.40(4) . . ?
N2 Ni2 Ni1 121.01(5) . . ?
O2 Ni2 Ni1 86.14(4) 2_655 . ?
O4 Ni2 Ni1 77.64(4) . . ?
Ni1 Ni2 Ni1 66.849(11) 2_655 . ?
C6 O1 Ni2 129.95(13) . 2_655 ?
C6 O1 Ni1 110.63(11) . . ?
Ni2 O1 Ni1 92.95(6) 2_655 . ?
C6 O1 Ni1 122.81(12) . 2_655 ?
Ni2 O1 Ni1 91.26(6) 2_655 2_655 ?
Ni1 O1 Ni1 103.20(6) . 2_655 ?
C12 O2 Ni2 111.71(12) . . ?
C12 O2 Ni1 127.32(13) . . ?
Ni2 O2 Ni1 93.49(6) . . ?
C12 O2 Ni2 124.96(13) . 2_655 ?
Ni2 O2 Ni2 103.38(6) . 2_655 ?
Ni1 O2 Ni2 89.71(6) . 2_655 ?
C13 O3 Ni1 124.17(13) . . ?
C13 O4 Ni2 127.08(13) . . ?
C15 O5 Ni1 127.20(13) . . ?
C15 O6 Ni2 123.34(13) . 2_655 ?
C5 N1 C1 119.08(19) . . ?
C5 N1 Ni1 112.62(14) . . ?
C1 N1 Ni1 128.29(15) . . ?
C11 N2 C7 119.17(19) . . ?
C11 N2 Ni2 111.84(14) . . ?
C7 N2 Ni2 127.10(14) . . ?
N1 C1 C2 122.4(2) . . ?
N1 C1 H1 118.8 . . ?
C2 C1 H1 118.8 . . ?
C3 C2 C1 118.5(2) . . ?
C3 C2 H2 120.7 . . ?
C1 C2 H2 120.7 . . ?
C4 C3 C2 119.3(2) . . ?
C4 C3 H3 120.4 . . ?
C2 C3 H3 120.4 . . ?
C3 C4 C5 119.2(2) . . ?
C3 C4 H4 120.4 . . ?
C5 C4 H4 120.4 . . ?
N1 C5 C4 121.5(2) . . ?
N1 C5 C6 115.75(18) . . ?
C4 C5 C6 122.77(19) . . ?
O1 C6 C5 110.54(16) . . ?
O1 C6 H6A 109.5 . . ?
C5 C6 H6A 109.5 . . ?
O1 C6 H6B 109.5 . . ?
C5 C6 H6B 109.5 . . ?
H6A C6 H6B 108.1 . . ?
N2 C7 C8 122.3(2) . . ?
N2 C7 H7 118.9 . . ?
C8 C7 H7 118.9 . . ?
C7 C8 C9 118.6(2) . . ?
C7 C8 H8 120.7 . . ?
C9 C8 H8 120.7 . . ?
C8 C9 C10 119.5(2) . . ?
C8 C9 H9 120.3 . . ?
C10 C9 H9 120.3 . . ?
C11 C10 C9 118.6(2) . . ?
C11 C10 H10 120.7 . . ?
C9 C10 H10 120.7 . . ?
N2 C11 C10 121.81(19) . . ?
N2 C11 C12 116.37(18) . . ?
C10 C11 C12 121.76(18) . . ?
O2 C12 C11 111.38(16) . . ?
O2 C12 H12A 109.4 . . ?
C11 C12 H12A 109.4 . . ?
O2 C12 H12B 109.4 . . ?
C11 C12 H12B 109.4 . . ?
H12A C12 H12B 108.0 . . ?
O4 C13 O3 127.27(19) . . ?
O4 C13 C14 117.22(19) . . ?
O3 C13 C14 115.51(19) . . ?
C13 C14 H14A 109.5 . . ?
C13 C14 H14B 109.5 . . ?
H14A C14 H14B 109.5 . . ?
C13 C14 H14C 109.5 . . ?
H14A C14 H14C 109.5 . . ?
H14B C14 H14C 109.5 . . ?
O5 C15 O6 126.67(18) . . ?
O5 C15 C16 117.16(19) . . ?
O6 C15 C16 116.16(19) . . ?
C15 C16 H16A 109.5 . . ?
C15 C16 H16B 109.5 . . ?
H16A C16 H16B 109.5 . . ?
C15 C16 H16C 109.5 . . ?
H16A C16 H16C 109.5 . . ?
H16B C16 H16C 109.5 . . ?

loop_
_geom_bond_atom_site_label_1
_geom_bond_atom_site_label_2
_geom_bond_distance
_geom_bond_site_symmetry_2
_geom_bond_publ_flag
Ni1 O3 2.0214(14) . ?
Ni1 O1 2.0218(14) . ?
Ni1 O2 2.0290(14) . ?
Ni1 N1 2.0488(18) . ?
Ni1 O5 2.0780(14) . ?
Ni1 O1 2.1068(14) 2_655 ?
Ni1 Ni2 2.9273(4) 2_655 ?
Ni1 Ni2 2.9474(4) . ?
Ni2 O6 2.0116(15) 2_655 ?
Ni2 O1 2.0156(14) 2_655 ?
Ni2 O2 2.0181(14) . ?
Ni2 N2 2.0363(18) . ?
Ni2 O2 2.1204(14) 2_655 ?
Ni2 O4 2.1234(14) . ?
Ni2 Ni1 2.9273(4) 2_655 ?
O1 C6 1.402(2) . ?
O1 Ni2 2.0156(14) 2_655 ?
O1 Ni1 2.1068(14) 2_655 ?
O2 C12 1.397(2) . ?
O2 Ni2 2.1204(14) 2_655 ?
O3 C13 1.272(3) . ?
O4 C13 1.258(3) . ?
O5 C15 1.263(3) . ?
O6 C15 1.273(3) . ?
O6 Ni2 2.0116(15) 2_655 ?
N1 C5 1.342(3) . ?
N1 C1 1.343(3) . ?
N2 C11 1.338(3) . ?
N2 C7 1.347(3) . ?
C1 C2 1.384(3) . ?
C1 H1 0.9500 . ?
C2 C3 1.383(3) . ?
C2 H2 0.9500 . ?
C3 C4 1.382(3) . ?
C3 H3 0.9500 . ?
C4 C5 1.390(3) . ?
C4 H4 0.9500 . ?
C5 C6 1.512(3) . ?
C6 H6A 0.9900 . ?
C6 H6B 0.9900 . ?
C7 C8 1.380(3) . ?
C7 H7 0.9500 . ?
C8 C9 1.381(3) . ?
C8 H8 0.9500 . ?
C9 C10 1.392(3) . ?
C9 H9 0.9500 . ?
C10 C11 1.388(3) . ?
C10 H10 0.9500 . ?
C11 C12 1.522(3) . ?
C12 H12A 0.9900 . ?
C12 H12B 0.9900 . ?
C13 C14 1.506(3) . ?
C14 H14A 0.9800 . ?
C14 H14B 0.9800 . ?
C14 H14C 0.9800 . ?
C15 C16 1.510(3) . ?
C16 H16A 0.9800 . ?
C16 H16B 0.9800 . ?
C16 H16C 0.9800 . ?
